data_4506577
loop_
_publ_author_name
'Xue, Wei-Jian'
'Li, Qi'
'Gao, Fang-Fang'
'Zhu, Yan-Ping'
'Wang, Jun-Gang'
'Zhang, Wei'
'Wu, An-Xin'

_publ_section_title
;
 Diversity-Oriented Synthesis of Chromenes via Metal-Free Domino Reactions
 from Ketones and Phenols.
;
_journal_issue 8
_journal_name_full 'ACS combinatorial science'
_journal_page_first 478
_journal_page_last 483
_journal_paper_doi 10.1021/co3000506
_journal_volume 14
_journal_year 2012
_chemical_formula_sum 'C19 H24 O3'
_chemical_formula_weight 300.38
_chemical_name_systematic
; 
 ? 
;
_space_group_IT_number 19
_symmetry_cell_setting orthorhombic
_symmetry_space_group_name_Hall 'P 2ac 2ab'
_symmetry_space_group_name_H-M 'P 21 21 21'
_atom_sites_solution_hydrogens geom
_atom_sites_solution_primary direct
_atom_sites_solution_secondary difmap
_audit_creation_method SHELXL-97
_cell_angle_alpha 90.00
_cell_angle_beta 90.00
_cell_angle_gamma 90.00
_cell_formula_units_Z 4
_cell_length_a 6.1622(6)
_cell_length_b 8.8128(9)
_cell_length_c 29.313(3)
_cell_measurement_reflns_used 6157
_cell_measurement_temperature 298(2)
_cell_measurement_theta_max 28.27
_cell_measurement_theta_min 2.41
_cell_volume 1591.9(3)
_computing_cell_refinement 'Bruker SMART'
_computing_data_collection 'Bruker SMART'
_computing_data_reduction 'Bruker SAINT'
_computing_molecular_graphics 'Bruker SHELXTL'
_computing_publication_material 'Bruker SHELXTL'
_computing_structure_refinement 'SHELXL-97 (Sheldrick, 1997)'
_computing_structure_solution 'SHELXS-97 (Sheldrick, 1990)'
_diffrn_ambient_temperature 298(2)
_diffrn_measured_fraction_theta_full 0.982
_diffrn_measured_fraction_theta_max 0.982
_diffrn_measurement_device_type 'CCD area detector'
_diffrn_measurement_method 'phi and omega scans'
_diffrn_radiation_monochromator graphite
_diffrn_radiation_source 'fine-focus sealed tube'
_diffrn_radiation_type MoK\a
_diffrn_radiation_wavelength 0.71073
_diffrn_reflns_av_R_equivalents 0.0283
_diffrn_reflns_av_sigmaI/netI 0.0221
_diffrn_reflns_limit_h_max 8
_diffrn_reflns_limit_h_min -8
_diffrn_reflns_limit_k_max 11
_diffrn_reflns_limit_k_min -11
_diffrn_reflns_limit_l_max 38
_diffrn_reflns_limit_l_min -38
_diffrn_reflns_number 19043
_diffrn_reflns_theta_full 28.30
_diffrn_reflns_theta_max 28.30
_diffrn_reflns_theta_min 2.41
_exptl_absorpt_coefficient_mu 0.083
_exptl_absorpt_correction_type none
_exptl_crystal_colour colorless
_exptl_crystal_density_diffrn 1.253
_exptl_crystal_density_method 'not measured'
_exptl_crystal_description needle
_exptl_crystal_F_000 648
_exptl_crystal_size_max 0.20
_exptl_crystal_size_mid 0.20
_exptl_crystal_size_min 0.20
_refine_diff_density_max 0.277
_refine_diff_density_min -0.200
_refine_diff_density_rms 0.044
_refine_ls_abs_structure_details 'Flack H D (1983), Acta Cryst. A39, 876-881'
_refine_ls_extinction_method none
_refine_ls_goodness_of_fit_ref 1.095
_refine_ls_hydrogen_treatment mixed
_refine_ls_matrix_type full
_refine_ls_number_parameters 203
_refine_ls_number_reflns 3855
_refine_ls_number_restraints 0
_refine_ls_restrained_S_all 1.095
_refine_ls_R_factor_all 0.0606
_refine_ls_R_factor_gt 0.0534
_refine_ls_shift/su_max 0.001
_refine_ls_shift/su_mean 0.000
_refine_ls_structure_factor_coef Fsqd
_refine_ls_weighting_details 'calc w=1/[\s^2^(Fo^2^)+(0.0743P)^2^+0.0781P] where P=(Fo^2^+2Fc^2^)/3'
_refine_ls_weighting_scheme calc
_refine_ls_wR_factor_gt 0.1252
_refine_ls_wR_factor_ref 0.1292
_reflns_number_gt 3423
_reflns_number_total 3855
_reflns_threshold_expression >2sigma(I)
_cod_data_source_file co3000506_si_002.cif
_cod_data_source_block 110523fm
_cod_depositor_comments
;
The following automatic conversions were performed:

'_symmetry_cell_setting' value 'Orthorhombic' changed to
'orthorhombic' according to
/home/saulius/struct/CIF-dictionaries/cif_core.dic dictionary named
'cif_core.dic' version 2.4.2 from 2011-04-26.

Automatic conversion script
Id: cif_fix_values 1891 2012-01-12 08:04:46Z andrius 
;
_cod_original_sg_symbol_H-M P2(1)2(1)2(1)
_cod_database_code 4506577

loop_
_symmetry_equiv_pos_as_xyz
'x, y, z'
'-x+1/2, -y, z+1/2'
'-x, y+1/2, -z+1/2'
'x+1/2, -y+1/2, -z'

loop_
_atom_site_label
_atom_site_type_symbol
_atom_site_fract_x
_atom_site_fract_y
_atom_site_fract_z
_atom_site_U_iso_or_equiv
_atom_site_adp_type
_atom_site_occupancy
_atom_site_symmetry_multiplicity
_atom_site_calc_flag
_atom_site_refinement_flags
C1 C 1.6734(4) 1.0920(3) 0.99305(8) 0.0672(6) Uani 1 1 d .
H1A H 1.6301 1.1965 0.9919 0.101 Uiso 1 1 calc R
H1B H 1.7685 1.0703 0.9679 0.101 Uiso 1 1 calc R
H1C H 1.7479 1.0727 1.0212 0.101 Uiso 1 1 calc R
C2 C 1.3676(3) 1.00475(19) 0.95076(5) 0.0386(4) Uani 1 1 d .
C3 C 1.4101(3) 1.1007(2) 0.91448(6) 0.0453(4) Uani 1 1 d .
H3 H 1.5277 1.1667 0.9158 0.054 Uiso 1 1 calc R
C4 C 1.2779(3) 1.0987(2) 0.87610(6) 0.0453(4) Uani 1 1 d .
H4 H 1.3089 1.1637 0.8520 0.054 Uiso 1 1 calc R
C5 C 1.1012(3) 1.00231(19) 0.87291(5) 0.0365(3) Uani 1 1 d .
C6 C 1.0632(3) 0.90304(17) 0.90963(5) 0.0340(3) Uani 1 1 d .
C7 C 1.1930(3) 0.90412(18) 0.94825(5) 0.0368(3) Uani 1 1 d .
C8 C 0.9474(3) 0.99675(19) 0.83457(5) 0.0405(4) Uani 1 1 d .
C9 C 0.8077(3) 0.8817(2) 0.83143(5) 0.0425(4) Uani 1 1 d .
C10 C 0.8197(3) 0.7512(2) 0.86534(5) 0.0382(4) Uani 1 1 d .
C11 C 0.6042(3) 0.6727(2) 0.87553(6) 0.0506(5) Uani 1 1 d .
H11A H 0.5402 0.6380 0.8471 0.061 Uiso 1 1 calc R
H11B H 0.5053 0.7452 0.8892 0.061 Uiso 1 1 calc R
C12 C 0.6318(3) 0.5373(3) 0.90775(7) 0.0616(6) Uani 1 1 d .
H12A H 0.6774 0.5735 0.9375 0.074 Uiso 1 1 calc R
H12B H 0.4932 0.4864 0.9114 0.074 Uiso 1 1 calc R
C13 C 0.7978(4) 0.4250(3) 0.88985(9) 0.0671(6) Uani 1 1 d .
H13A H 0.7442 0.3796 0.8619 0.081 Uiso 1 1 calc R
H13B H 0.8181 0.3446 0.9120 0.081 Uiso 1 1 calc R
C14 C 1.0138(3) 0.5017(2) 0.88063(8) 0.0547(5) Uani 1 1 d .
H14A H 1.1133 0.4289 0.8673 0.066 Uiso 1 1 calc R
H14B H 1.0756 0.5366 0.9092 0.066 Uiso 1 1 calc R
C15 C 0.9869(3) 0.63571(19) 0.84846(6) 0.0411(4) Uani 1 1 d .
H15A H 0.9427 0.5986 0.8187 0.049 Uiso 1 1 calc R
H15B H 1.1259 0.6860 0.8449 0.049 Uiso 1 1 calc R
C16 C 0.9566(4) 1.1237(2) 0.79983(6) 0.0538(5) Uani 1 1 d .
H16A H 1.0811 1.1086 0.7801 0.065 Uiso 1 1 calc R
H16B H 0.9757 1.2196 0.8156 0.065 Uiso 1 1 calc R
C17 C 0.7516(5) 1.1312(3) 0.77080(7) 0.0684(6) Uani 1 1 d .
H17A H 0.6326 1.1705 0.7889 0.082 Uiso 1 1 calc R
H17B H 0.7746 1.1995 0.7453 0.082 Uiso 1 1 calc R
C18 C 0.6947(5) 0.9761(3) 0.75332(7) 0.0729(7) Uani 1 1 d .
H18A H 0.8148 0.9363 0.7356 0.087 Uiso 1 1 calc R
H18B H 0.5691 0.9831 0.7335 0.087 Uiso 1 1 calc R
C19 C 0.6448(3) 0.8677(3) 0.79290(6) 0.0579(5) Uani 1 1 d .
H19A H 0.5007 0.8892 0.8046 0.069 Uiso 1 1 calc R
H19B H 0.6452 0.7642 0.7816 0.069 Uiso 1 1 calc R
O1 O 1.4866(2) 0.99774(15) 0.99024(4) 0.0534(4) Uani 1 1 d .
O2 O 1.1590(2) 0.80765(16) 0.98394(4) 0.0578(4) Uani 1 1 d .
H2 H 1.049(5) 0.756(3) 0.9781(9) 0.087 Uiso 1 1 d .
O3 O 0.88917(19) 0.80749(13) 0.90997(3) 0.0409(3) Uani 1 1 d .

loop_
_atom_site_aniso_label
_atom_site_aniso_U_11
_atom_site_aniso_U_22
_atom_site_aniso_U_33
_atom_site_aniso_U_23
_atom_site_aniso_U_13
_atom_site_aniso_U_12
C1 0.0532(13) 0.0868(16) 0.0617(12) 0.0036(11) -0.0199(10) -0.0238(12)
C2 0.0364(9) 0.0389(8) 0.0404(8) -0.0022(7) -0.0058(6) -0.0004(8)
C3 0.0405(9) 0.0403(9) 0.0552(9) 0.0040(8) -0.0032(8) -0.0120(8)
C4 0.0517(10) 0.0400(9) 0.0441(9) 0.0100(7) -0.0008(8) -0.0053(8)
C5 0.0379(8) 0.0361(8) 0.0357(7) 0.0019(6) -0.0009(6) 0.0016(7)
C6 0.0340(8) 0.0352(8) 0.0327(7) -0.0047(6) 0.0026(6) -0.0022(6)
C7 0.0427(9) 0.0359(8) 0.0319(7) 0.0008(6) 0.0008(6) -0.0038(7)
C8 0.0426(9) 0.0458(9) 0.0331(7) 0.0005(7) -0.0024(6) 0.0057(8)
C9 0.0387(9) 0.0526(10) 0.0362(8) -0.0049(7) -0.0037(7) 0.0052(8)
C10 0.0320(8) 0.0474(9) 0.0352(7) -0.0076(6) -0.0006(6) -0.0056(7)
C11 0.0320(8) 0.0688(12) 0.0510(9) -0.0164(9) 0.0025(8) -0.0083(9)
C12 0.0502(12) 0.0774(14) 0.0573(11) -0.0050(10) 0.0090(9) -0.0358(11)
C13 0.0673(14) 0.0551(12) 0.0789(14) 0.0041(10) -0.0017(12) -0.0218(11)
C14 0.0483(11) 0.0451(10) 0.0707(12) 0.0011(9) -0.0023(9) -0.0047(10)
C15 0.0323(8) 0.0489(9) 0.0421(8) -0.0069(7) 0.0035(6) -0.0049(7)
C16 0.0648(13) 0.0537(11) 0.0428(9) 0.0081(8) -0.0050(9) 0.0050(10)
C17 0.0806(16) 0.0778(15) 0.0468(10) 0.0103(10) -0.0151(11) 0.0200(13)
C18 0.0844(17) 0.0891(16) 0.0451(11) 0.0035(11) -0.0222(11) 0.0076(14)
C19 0.0532(12) 0.0713(13) 0.0491(10) -0.0084(9) -0.0188(9) 0.0042(10)
O1 0.0510(8) 0.0603(8) 0.0490(7) 0.0062(6) -0.0182(6) -0.0165(7)
O2 0.0713(10) 0.0651(9) 0.0372(6) 0.0132(6) -0.0109(6) -0.0291(8)
O3 0.0406(6) 0.0518(6) 0.0304(5) -0.0038(5) 0.0025(5) -0.0144(6)

loop_
_atom_type_symbol
_atom_type_description
_atom_type_scat_dispersion_real
_atom_type_scat_dispersion_imag
_atom_type_scat_source
C C 0.0033 0.0016 'International Tables Vol C Tables 4.2.6.8 and 6.1.1.4'
H H 0.0000 0.0000 'International Tables Vol C Tables 4.2.6.8 and 6.1.1.4'
O O 0.0106 0.0060 'International Tables Vol C Tables 4.2.6.8 and 6.1.1.4'

loop_
_geom_angle_atom_site_label_1
_geom_angle_atom_site_label_2
_geom_angle_atom_site_label_3
_geom_angle
O1 C1 H1A 109.5
O1 C1 H1B 109.5
H1A C1 H1B 109.5
O1 C1 H1C 109.5
H1A C1 H1C 109.5
H1B C1 H1C 109.5
O1 C2 C3 125.09(16)
O1 C2 C7 115.33(14)
C3 C2 C7 119.57(14)
C2 C3 C4 120.26(16)
C2 C3 H3 119.9
C4 C3 H3 119.9
C5 C4 C3 121.57(15)
C5 C4 H4 119.2
C3 C4 H4 119.2
C4 C5 C6 117.43(14)
C4 C5 C8 125.37(14)
C6 C5 C8 117.19(15)
O3 C6 C7 116.87(13)
O3 C6 C5 121.35(14)
C7 C6 C5 121.66(15)
O2 C7 C6 122.25(15)
O2 C7 C2 118.27(14)
C6 C7 C2 119.47(14)
C9 C8 C5 119.60(14)
C9 C8 C16 122.69(15)
C5 C8 C16 117.71(15)
C8 C9 C19 122.73(16)
C8 C9 C10 119.89(14)
C19 C9 C10 117.22(16)
O3 C10 C9 110.00(13)
O3 C10 C11 103.48(12)
C9 C10 C11 115.33(14)
O3 C10 C15 108.53(13)
C9 C10 C15 108.90(13)
C11 C10 C15 110.34(14)
C10 C11 C12 112.15(15)
C10 C11 H11A 109.2
C12 C11 H11A 109.2
C10 C11 H11B 109.2
C12 C11 H11B 109.2
H11A C11 H11B 107.9
C13 C12 C11 111.72(16)
C13 C12 H12A 109.3
C11 C12 H12A 109.3
C13 C12 H12B 109.3
C11 C12 H12B 109.3
H12A C12 H12B 107.9
C12 C13 C14 111.25(17)
C12 C13 H13A 109.4
C14 C13 H13A 109.4
C12 C13 H13B 109.4
C14 C13 H13B 109.4
H13A C13 H13B 108.0
C13 C14 C15 111.19(17)
C13 C14 H14A 109.4
C15 C14 H14A 109.4
C13 C14 H14B 109.4
C15 C14 H14B 109.4
H14A C14 H14B 108.0
C14 C15 C10 112.91(14)
C14 C15 H15A 109.0
C10 C15 H15A 109.0
C14 C15 H15B 109.0
C10 C15 H15B 109.0
H15A C15 H15B 107.8
C8 C16 C17 112.09(19)
C8 C16 H16A 109.2
C17 C16 H16A 109.2
C8 C16 H16B 109.2
C17 C16 H16B 109.2
H16A C16 H16B 107.9
C18 C17 C16 110.19(19)
C18 C17 H17A 109.6
C16 C17 H17A 109.6
C18 C17 H17B 109.6
C16 C17 H17B 109.6
H17A C17 H17B 108.1
C17 C18 C19 110.84(16)
C17 C18 H18A 109.5
C19 C18 H18A 109.5
C17 C18 H18B 109.5
C19 C18 H18B 109.5
H18A C18 H18B 108.1
C9 C19 C18 112.32(18)
C9 C19 H19A 109.1
C18 C19 H19A 109.1
C9 C19 H19B 109.1
C18 C19 H19B 109.1
H19A C19 H19B 107.9
C2 O1 C1 117.10(15)
C7 O2 H2 107.9(18)
C6 O3 C10 115.65(11)

loop_
_geom_bond_atom_site_label_1
_geom_bond_atom_site_label_2
_geom_bond_distance
C1 O1 1.422(2)
C1 H1A 0.9600
C1 H1B 0.9600
C1 H1C 0.9600
C2 O1 1.3713(19)
C2 C3 1.383(2)
C2 C7 1.396(2)
C3 C4 1.389(3)
C3 H3 0.9300
C4 C5 1.385(2)
C4 H4 0.9300
C5 C6 1.407(2)
C5 C8 1.471(2)
C6 O3 1.3637(19)
C6 C7 1.386(2)
C7 O2 1.3643(19)
C8 C9 1.333(3)
C8 C16 1.514(2)
C9 C19 1.516(2)
C9 C10 1.522(2)
C10 O3 1.4631(17)
C10 C11 1.527(2)
C10 C15 1.530(2)
C11 C12 1.531(3)
C11 H11A 0.9700
C11 H11B 0.9700
C12 C13 1.517(3)
C12 H12A 0.9700
C12 H12B 0.9700
C13 C14 1.517(3)
C13 H13A 0.9700
C13 H13B 0.9700
C14 C15 1.520(3)
C14 H14A 0.9700
C14 H14B 0.9700
C15 H15A 0.9700
C15 H15B 0.9700
C16 C17 1.524(3)
C16 H16A 0.9700
C16 H16B 0.9700
C17 C18 1.501(4)
C17 H17A 0.9700
C17 H17B 0.9700
C18 C19 1.534(3)
C18 H18A 0.9700
C18 H18B 0.9700
C19 H19A 0.9700
C19 H19B 0.9700
O2 H2 0.83(3)

loop_
_geom_hbond_atom_site_label_D
_geom_hbond_atom_site_label_H
_geom_hbond_atom_site_label_A
_geom_hbond_distance_DH
_geom_hbond_distance_HA
_geom_hbond_distance_DA
_geom_hbond_angle_DHA
_geom_hbond_site_symmetry_A
O2 H2 O3 0.83(3) 2.27(3) 2.7324(17) 115(2) .
O2 H2 O1 0.83(3) 2.45(3) 2.9909(19) 123(2) 4_467
C12 H12A O2 0.97 2.53 3.461(3) 160.1 4_467

loop_
_geom_torsion_atom_site_label_1
_geom_torsion_atom_site_label_2
_geom_torsion_atom_site_label_3
_geom_torsion_atom_site_label_4
_geom_torsion
O1 C2 C3 C4 -179.71(17)
C7 C2 C3 C4 1.1(3)
C2 C3 C4 C5 0.2(3)
C3 C4 C5 C6 -1.6(3)
C3 C4 C5 C8 177.34(16)
C4 C5 C6 O3 177.98(15)
C8 C5 C6 O3 -1.1(2)
C4 C5 C6 C7 1.9(2)
C8 C5 C6 C7 -177.11(15)
O3 C6 C7 O2 4.3(2)
C5 C6 C7 O2 -179.48(15)
O3 C6 C7 C2 -177.00(14)
C5 C6 C7 C2 -0.8(2)
O1 C2 C7 O2 -1.3(2)
C3 C2 C7 O2 178.01(17)
O1 C2 C7 C6 179.96(15)
C3 C2 C7 C6 -0.7(2)
C4 C5 C8 C9 167.92(17)
C6 C5 C8 C9 -13.1(2)
C4 C5 C8 C16 -11.7(2)
C6 C5 C8 C16 167.26(15)
C5 C8 C9 C19 -179.84(16)
C16 C8 C9 C19 -0.2(3)
C5 C8 C9 C10 -4.6(2)
C16 C8 C9 C10 174.95(16)
C8 C9 C10 O3 33.6(2)
C19 C9 C10 O3 -150.99(15)
C8 C9 C10 C11 150.10(16)
C19 C9 C10 C11 -34.4(2)
C8 C9 C10 C15 -85.26(18)
C19 C9 C10 C15 90.19(18)
O3 C10 C11 C12 -63.10(18)
C9 C10 C11 C12 176.73(14)
C15 C10 C11 C12 52.84(19)
C10 C11 C12 C13 -54.6(2)
C11 C12 C13 C14 55.2(2)
C12 C13 C14 C15 -55.1(3)
C13 C14 C15 C10 55.0(2)
O3 C10 C15 C14 59.25(17)
C9 C10 C15 C14 178.99(14)
C11 C10 C15 C14 -53.49(18)
C9 C8 C16 C17 17.5(3)
C5 C8 C16 C17 -162.89(17)
C8 C16 C17 C18 -48.0(3)
C16 C17 C18 C19 62.5(3)
C8 C9 C19 C18 13.6(3)
C10 C9 C19 C18 -161.73(17)
C17 C18 C19 C9 -44.3(3)
C3 C2 O1 C1 -2.9(3)
C7 C2 O1 C1 176.37(16)
C7 C6 O3 C10 -151.36(14)
C5 C6 O3 C10 32.4(2)
C9 C10 O3 C6 -46.68(18)
C11 C10 O3 C6 -170.42(13)
C15 C10 O3 C6 72.37(17)

loop_
_cod_related_entry_id
_cod_related_entry_database
_cod_related_entry_code
1 ChemSpider 30652469
